data_2020451
loop_
_publ_author_name
'Acosta Quintero, Lina M.'
'Palma, Alirio'
'Cobo, Justo'
'Glidewell, Christopher'

_publ_section_title
;
 Six polycyclic pyrimidoazepine derivatives: syntheses, molecular
 structures and supramolecular assembly
;
_journal_coeditor_code YF3101
_journal_issue 4
_journal_name_full 'Acta Crystallographica Section C'
_journal_page_first 346
_journal_page_last 357
_journal_paper_doi 10.1107/S2053229616004654
_journal_volume 72
_journal_year 2016
_chemical_formula_iupac 'C23 H24 N4'
_chemical_formula_moiety 'C23 H24 N4'
_chemical_formula_sum 'C23 H24 N4'
_chemical_formula_weight 356.46
_chemical_name_systematic
;
<i>N</i>-Benzyl-7-methyl-2,3,7,8-tetrahydro-1<i>H</i>-\
pyrimido[5',4':6,7]azepino[3,2,1-<i>ij</i>]quinolin-9-amine
;
_space_group_crystal_system orthorhombic
_space_group_IT_number 56
_space_group_name_Hall '-P 2ab 2ac'
_space_group_name_H-M_alt 'P c c n'
_symmetry_space_group_name_Hall '-P 2ab 2ac'
_symmetry_space_group_name_H-M 'P c c n'
_atom_sites_solution_hydrogens mixed
_audit_creation_method SHELXL2014
_cell_angle_alpha 90
_cell_angle_beta 90
_cell_angle_gamma 90
_cell_formula_units_Z 8
_cell_length_a 15.083(3)
_cell_length_b 27.563(4)
_cell_length_c 8.8681(13)
_cell_measurement_reflns_used 4188
_cell_measurement_temperature 120(2)
_cell_measurement_theta_max 27.512
_cell_measurement_theta_min 2.596
_cell_volume 3686.8(11)
_computing_cell_refinement
;
SAINT (Bruker, 2007)
;
_computing_data_collection
;
APEX2 (Bruker, 2007)
;
_computing_data_reduction
;
SAINT (Bruker, 2012)
;
_computing_molecular_graphics
;
PLATON (Spek, 2009)
;
_computing_publication_material
;
SHELXL2014 (Sheldrick, 2015) and PLATON (Spek, 2009)
;
_computing_structure_refinement
;
SHELXL2014 (Sheldrick, 2015)
;
_computing_structure_solution
;
SHELXS97 (Sheldrick, 2008)
;
_diffrn_ambient_temperature 120(2)
_diffrn_measured_fraction_theta_full 0.992
_diffrn_measured_fraction_theta_max 0.986
_diffrn_measurement_device_type 'Bruker D8 Venture'
_diffrn_measurement_method '\f and \w scans'
_diffrn_radiation_monochromator multilayer
_diffrn_radiation_type MoK\a
_diffrn_radiation_wavelength 0.71073
_diffrn_reflns_av_R_equivalents 0.0562
_diffrn_reflns_limit_h_max 17
_diffrn_reflns_limit_h_min -19
_diffrn_reflns_limit_k_max 35
_diffrn_reflns_limit_k_min -33
_diffrn_reflns_limit_l_max 10
_diffrn_reflns_limit_l_min -11
_diffrn_reflns_number 31735
_diffrn_reflns_theta_full 25.242
_diffrn_reflns_theta_max 27.512
_diffrn_reflns_theta_min 2.596
_diffrn_standards_decay_% 0
_diffrn_standards_interval_count 0
_diffrn_standards_interval_time 0
_diffrn_standards_number 0
_exptl_absorpt_coefficient_mu 0.078
_exptl_absorpt_correction_T_max 0.992
_exptl_absorpt_correction_T_min 0.874
_exptl_absorpt_correction_type multi-scan
_exptl_absorpt_process_details
;
(SADABS; Sheldrick, 2003)
;
_exptl_crystal_colour colourless
_exptl_crystal_density_diffrn 1.284
_exptl_crystal_description block
_exptl_crystal_F_000 1520
_exptl_crystal_size_max 0.120
_exptl_crystal_size_mid 0.120
_exptl_crystal_size_min 0.100
_refine_diff_density_max 0.220
_refine_diff_density_min -0.249
_refine_ls_extinction_method none
_refine_ls_goodness_of_fit_ref 1.048
_refine_ls_hydrogen_treatment mixed
_refine_ls_matrix_type full
_refine_ls_number_parameters 248
_refine_ls_number_reflns 4188
_refine_ls_number_restraints 0
_refine_ls_restrained_S_all 1.048
_refine_ls_R_factor_all 0.0651
_refine_ls_R_factor_gt 0.0451
_refine_ls_shift/su_max 0.001
_refine_ls_shift/su_mean 0.000
_refine_ls_structure_factor_coef Fsqd
_refine_ls_weighting_details 'w=1/[\s^2^(Fo^2^)+(0.0438P)^2^+1.5761P] where P=(Fo^2^+2Fc^2^)/3'
_refine_ls_weighting_scheme calc
_refine_ls_wR_factor_gt 0.0951
_refine_ls_wR_factor_ref 0.1028
_reflns_number_gt 3293
_reflns_number_total 4188
_reflns_threshold_expression 'I > 2\s(I)'
_cod_data_source_file yf3101sup1.cif
_cod_data_source_block VI
_cod_depositor_comments 'Adding full bibliography for 2020446--2020451.cif.'
_cod_database_code 2020451
_cod_database_fobs_code 2020451
_shelx_space_group_comment
;
The symmetry employed for this shelxl refinement is uniquely defined
by the following loop, which should always be used as a source of
symmetry information in preference to the above space-group names.
They are only intended as comments.
;
_shelx_estimated_absorpt_t_min 0.991
_shelx_estimated_absorpt_t_max 0.992
_shelxl_version_number 2.014

loop_
_space_group_symop_operation_xyz
'x, y, z'
'-x+1/2, -y+1/2, z'
'x+1/2, -y, -z+1/2'
'-x, y+1/2, -z+1/2'
'-x, -y, -z'
'x-1/2, y-1/2, -z'
'-x-1/2, y, z-1/2'
'x, -y-1/2, z-1/2'

loop_
_atom_site_type_symbol
_atom_site_label
_atom_site_fract_x
_atom_site_fract_y
_atom_site_fract_z
_atom_site_U_iso_or_equiv
_atom_site_adp_type
_atom_site_calc_flag
_atom_site_occupancy
C C1 0.47010(9) 0.60015(5) 0.26984(16) 0.0154(3) Uani d 1
H H1A 0.4313 0.6207 0.3333 0.018 Uiso calc 1
H H1B 0.4336 0.5736 0.2274 0.018 Uiso calc 1
C C2 0.50895(9) 0.63038(5) 0.14229(16) 0.0192(3) Uani d 1
H H2A 0.4608 0.6425 0.0764 0.023 Uiso calc 1
H H2B 0.5494 0.6102 0.0806 0.023 Uiso calc 1
C C3 0.55978(9) 0.67308(5) 0.20986(17) 0.0196(3) Uani d 1
H H3A 0.6035 0.6848 0.1350 0.024 Uiso calc 1
H H3B 0.5177 0.6999 0.2301 0.024 Uiso calc 1
C C3A 0.60788(9) 0.66061(5) 0.35447(16) 0.0166(3) Uani d 1
C C3B 0.59796(8) 0.61583(4) 0.42804(16) 0.0132(3) Uani d 1
C C4 0.66180(9) 0.69556(5) 0.42200(19) 0.0221(3) Uani d 1
H H4 0.6690 0.7262 0.3747 0.026 Uiso calc 1
C C5 0.70484(10) 0.68633(5) 0.55619(19) 0.0258(4) Uani d 1
H H5 0.7429 0.7102 0.5986 0.031 Uiso calc 1
C C6 0.69272(9) 0.64231(5) 0.62949(18) 0.0225(3) Uani d 1
H H6 0.7221 0.6363 0.7224 0.027 Uiso calc 1
C C6A 0.63786(8) 0.60700(5) 0.56786(16) 0.0149(3) Uani d 1
C C7 0.61821(9) 0.55973(5) 0.64707(15) 0.0149(3) Uani d 1
H H7 0.5529 0.5539 0.6407 0.018 Uiso calc 1
C C8 0.66481(9) 0.51785(4) 0.56658(15) 0.0144(3) Uani d 1
H H8A 0.7293 0.5246 0.5664 0.017 Uiso calc 1
H H8B 0.6554 0.4880 0.6266 0.017 Uiso calc 1
C C8A 0.63663(8) 0.50767(4) 0.40670(15) 0.0122(3) Uani d 1
C C9 0.66845(8) 0.46463(4) 0.33830(15) 0.0130(3) Uani d 1
N N10 0.64346(7) 0.44984(4) 0.19932(13) 0.0150(2) Uani d 1
C C11 0.58159(9) 0.47731(4) 0.13419(16) 0.0150(3) Uani d 1
H H11 0.5597 0.4660 0.0400 0.018 Uiso calc 1
N N12 0.54690(7) 0.51830(4) 0.18438(13) 0.0149(3) Uani d 1
C C12A 0.57729(8) 0.53462(4) 0.31946(15) 0.0123(3) Uani d 1
N N13 0.54186(7) 0.57961(4) 0.36274(13) 0.0131(2) Uani d 1
C C71 0.64401(10) 0.55957(5) 0.81365(16) 0.0225(3) Uani d 1
H H71A 0.7085 0.5627 0.8229 0.034 Uiso calc 1
H H71B 0.6248 0.5291 0.8601 0.034 Uiso calc 1
H H71C 0.6153 0.5869 0.8649 0.034 Uiso calc 1
N N91 0.72699(8) 0.43561(4) 0.41223(15) 0.0163(3) Uani d 1
H H91 0.7449(11) 0.4442(5) 0.500(2) 0.020 Uiso d 1
C C97 0.75188(9) 0.38722(4) 0.36001(17) 0.0168(3) Uani d 1
H H97A 0.8106 0.3789 0.4027 0.020 Uiso calc 1
H H97B 0.7579 0.3879 0.2489 0.020 Uiso calc 1
C C91 0.68631(9) 0.34779(4) 0.40250(16) 0.0160(3) Uani d 1
C C92 0.70590(10) 0.31655(5) 0.52123(17) 0.0199(3) Uani d 1
H H92 0.7606 0.3199 0.5733 0.024 Uiso calc 1
C C93 0.64675(10) 0.28055(5) 0.56481(19) 0.0250(3) Uani d 1
H H93 0.6607 0.2597 0.6468 0.030 Uiso calc 1
C C94 0.56714(10) 0.27515(5) 0.48809(19) 0.0250(4) Uani d 1
H H94 0.5266 0.2504 0.5168 0.030 Uiso calc 1
C C95 0.54712(10) 0.30593(5) 0.36942(19) 0.0246(3) Uani d 1
H H95 0.4926 0.3023 0.3170 0.030 Uiso calc 1
C C96 0.60593(9) 0.34196(5) 0.32660(17) 0.0200(3) Uani d 1
H H96 0.5915 0.3629 0.2450 0.024 Uiso calc 1

loop_
_atom_site_aniso_label
_atom_site_aniso_U_11
_atom_site_aniso_U_22
_atom_site_aniso_U_33
_atom_site_aniso_U_12
_atom_site_aniso_U_13
_atom_site_aniso_U_23
C1 0.0115(6) 0.0191(6) 0.0156(7) 0.0028(5) -0.0019(5) 0.0010(5)
C2 0.0187(7) 0.0229(7) 0.0159(8) 0.0039(5) -0.0010(6) 0.0037(6)
C3 0.0193(7) 0.0182(6) 0.0213(8) 0.0018(5) 0.0034(6) 0.0056(6)
C3A 0.0128(6) 0.0168(6) 0.0201(8) 0.0031(5) 0.0046(6) -0.0009(5)
C3B 0.0105(6) 0.0135(6) 0.0155(7) 0.0018(5) 0.0019(5) -0.0029(5)
C4 0.0180(7) 0.0129(6) 0.0352(9) 0.0003(5) 0.0023(6) 0.0006(6)
C5 0.0206(7) 0.0169(7) 0.0400(10) -0.0023(6) -0.0087(7) -0.0070(6)
C6 0.0205(7) 0.0207(7) 0.0263(9) 0.0029(5) -0.0090(6) -0.0053(6)
C6A 0.0132(6) 0.0152(6) 0.0163(8) 0.0032(5) 0.0006(5) -0.0043(5)
C7 0.0143(6) 0.0190(6) 0.0114(7) 0.0001(5) -0.0008(5) -0.0016(5)
C8 0.0156(6) 0.0145(6) 0.0131(7) -0.0008(5) -0.0018(5) 0.0019(5)
C8A 0.0119(6) 0.0127(6) 0.0120(7) -0.0027(5) 0.0010(5) 0.0006(5)
C9 0.0120(6) 0.0144(6) 0.0126(7) -0.0037(5) 0.0013(5) 0.0015(5)
N10 0.0172(6) 0.0156(5) 0.0123(6) -0.0010(4) 0.0000(5) -0.0010(4)
C11 0.0184(7) 0.0162(6) 0.0104(7) -0.0032(5) -0.0017(5) -0.0008(5)
N12 0.0163(6) 0.0155(5) 0.0128(6) -0.0008(4) -0.0028(5) -0.0004(4)
C12A 0.0117(6) 0.0137(6) 0.0114(7) -0.0037(5) 0.0015(5) 0.0003(5)
N13 0.0121(5) 0.0137(5) 0.0134(6) 0.0006(4) -0.0017(4) -0.0001(4)
C71 0.0247(8) 0.0302(8) 0.0126(8) 0.0027(6) -0.0005(6) -0.0033(6)
N91 0.0193(6) 0.0136(5) 0.0159(7) 0.0017(4) -0.0056(5) -0.0024(5)
C97 0.0146(6) 0.0151(6) 0.0208(8) 0.0024(5) 0.0004(6) -0.0014(5)
C91 0.0167(7) 0.0134(6) 0.0180(8) 0.0030(5) 0.0044(6) -0.0057(5)
C92 0.0204(7) 0.0168(6) 0.0225(8) 0.0040(5) 0.0006(6) -0.0032(6)
C93 0.0314(8) 0.0161(7) 0.0276(9) 0.0037(6) 0.0081(7) 0.0018(6)
C94 0.0253(8) 0.0155(6) 0.0342(10) -0.0037(6) 0.0119(7) -0.0052(6)
C95 0.0188(7) 0.0235(7) 0.0314(9) -0.0025(6) 0.0017(6) -0.0089(6)
C96 0.0195(7) 0.0196(6) 0.0210(8) 0.0009(5) -0.0004(6) -0.0023(6)

loop_
_atom_type_symbol
_atom_type_description
_atom_type_scat_dispersion_real
_atom_type_scat_dispersion_imag
_atom_type_scat_source
C C 0.0033 0.0016 'International Tables Vol C Tables 4.2.6.8 and 6.1.1.4'
H H 0.0000 0.0000 'International Tables Vol C Tables 4.2.6.8 and 6.1.1.4'
N N 0.0061 0.0033 'International Tables Vol C Tables 4.2.6.8 and 6.1.1.4'

loop_
_geom_angle_atom_site_label_1
_geom_angle_atom_site_label_2
_geom_angle_atom_site_label_3
_geom_angle
N13 C1 C2 110.07(11)
N13 C1 H1A 109.6
C2 C1 H1A 109.6
N13 C1 H1B 109.6
C2 C1 H1B 109.6
H1A C1 H1B 108.2
C1 C2 C3 108.87(12)
C1 C2 H2A 109.9
C3 C2 H2A 109.9
C1 C2 H2B 109.9
C3 C2 H2B 109.9
H2A C2 H2B 108.3
C3A C3 C2 113.47(11)
C3A C3 H3A 108.9
C2 C3 H3A 108.9
C3A C3 H3B 108.9
C2 C3 H3B 108.9
H3A C3 H3B 107.7
C4 C3A C3B 118.00(13)
C4 C3A C3 119.10(12)
C3B C3A C3 122.85(12)
C6A C3B C3A 121.25(12)
C6A C3B N13 119.43(11)
C3A C3B N13 119.22(12)
C5 C4 C3A 121.14(13)
C5 C4 H4 119.4
C3A C4 H4 119.4
C4 C5 C6 120.20(13)
C4 C5 H5 119.9
C6 C5 H5 119.9
C5 C6 C6A 120.42(14)
C5 C6 H6 119.8
C6A C6 H6 119.8
C6 C6A C3B 118.86(13)
C6 C6A C7 122.57(13)
C3B C6A C7 118.55(11)
C6A C7 C71 113.73(11)
C6A C7 C8 110.14(11)
C71 C7 C8 109.41(11)
C6A C7 H7 107.8
C71 C7 H7 107.8
C8 C7 H7 107.8
C8A C8 C7 116.77(11)
C8A C8 H8A 108.1
C7 C8 H8A 108.1
C8A C8 H8B 108.1
C7 C8 H8B 108.1
H8A C8 H8B 107.3
C12A C8A C9 115.18(12)
C12A C8A C8 127.08(12)
C9 C8A C8 117.61(11)
N10 C9 N91 116.32(12)
N10 C9 C8A 123.27(12)
N91 C9 C8A 120.42(12)
C11 N10 C9 114.77(11)
N12 C11 N10 128.05(13)
N12 C11 H11 116.0
N10 C11 H11 116.0
C11 N12 C12A 116.49(11)
N12 C12A C8A 121.87(11)
N12 C12A N13 113.89(11)
C8A C12A N13 124.21(12)
C12A N13 C3B 120.12(10)
C12A N13 C1 117.79(11)
C3B N13 C1 113.11(10)
C7 C71 H71A 109.5
C7 C71 H71B 109.5
H71A C71 H71B 109.5
C7 C71 H71C 109.5
H71A C71 H71C 109.5
H71B C71 H71C 109.5
C9 N91 C97 123.44(12)
C9 N91 H91 118.7(10)
C97 N91 H91 117.3(10)
N91 C97 C91 114.07(11)
N91 C97 H97A 108.7
C91 C97 H97A 108.7
N91 C97 H97B 108.7
C91 C97 H97B 108.7
H97A C97 H97B 107.6
C92 C91 C96 118.56(13)
C92 C91 C97 119.52(13)
C96 C91 C97 121.93(13)
C93 C92 C91 121.06(14)
C93 C92 H92 119.5
C91 C92 H92 119.5
C94 C93 C92 119.73(14)
C94 C93 H93 120.1
C92 C93 H93 120.1
C95 C94 C93 119.68(13)
C95 C94 H94 120.2
C93 C94 H94 120.2
C96 C95 C94 120.54(14)
C96 C95 H95 119.7
C94 C95 H95 119.7
C95 C96 C91 120.44(14)
C95 C96 H96 119.8
C91 C96 H96 119.8

loop_
_geom_bond_atom_site_label_1
_geom_bond_atom_site_label_2
_geom_bond_distance
C1 N13 1.4734(16)
C1 C2 1.5221(19)
C1 H1A 0.9900
C1 H1B 0.9900
C2 C3 1.527(2)
C2 H2A 0.9900
C2 H2B 0.9900
C3 C3A 1.513(2)
C3 H3A 0.9900
C3 H3B 0.9900
C3A C4 1.3958(19)
C3A C3B 1.4042(18)
C3B C6A 1.400(2)
C3B N13 1.4311(16)
C4 C5 1.379(2)
C4 H4 0.9500
C5 C6 1.389(2)
C5 H5 0.9500
C6 C6A 1.3894(19)
C6 H6 0.9500
C6A C7 1.5096(18)
C7 C71 1.5277(19)
C7 C8 1.5284(18)
C7 H7 1.0000
C8 C8A 1.5066(19)
C8 H8A 0.9900
C8 H8B 0.9900
C8A C12A 1.3969(18)
C8A C9 1.4162(18)
C9 N10 1.3518(18)
C9 N91 1.3598(17)
N10 C11 1.3331(17)
C11 N12 1.3223(17)
C11 H11 0.9500
N12 C12A 1.3593(17)
C12A N13 1.4036(16)
C71 H71A 0.9800
C71 H71B 0.9800
C71 H71C 0.9800
N91 C97 1.4607(16)
N91 H91 0.855(17)
C97 C91 1.5171(18)
C97 H97A 0.9900
C97 H97B 0.9900
C91 C92 1.392(2)
C91 C96 1.396(2)
C92 C93 1.389(2)
C92 H92 0.9500
C93 C94 1.388(2)
C93 H93 0.9500
C94 C95 1.385(2)
C94 H94 0.9500
C95 C96 1.385(2)
C95 H95 0.9500
C96 H96 0.9500

loop_
_geom_hbond_atom_site_label_D
_geom_hbond_atom_site_label_H
_geom_hbond_atom_site_label_A
_geom_hbond_site_symmetry_A
_geom_hbond_distance_DH
_geom_hbond_distance_HA
_geom_hbond_distance_DA
_geom_hbond_angle_DHA
_geom_hbond_publ_flag
N91 H91 N10 7_756 0.857(17) 2.446(17) 3.2332(18) 152.9(14) no
C11 H11 N12 5_665 0.95 2.59 3.4281(19) 147 no
C1 H1A Cg5 5_666 0.99 2.85 3.8018(17) 162 no
C7 H7 Cg6 5_666 1.00 2.88 3.7965(16) 153 no

loop_
_geom_torsion_atom_site_label_1
_geom_torsion_atom_site_label_2
_geom_torsion_atom_site_label_3
_geom_torsion_atom_site_label_4
_geom_torsion
N13 C1 C2 C3 -63.04(14)
C1 C2 C3 C3A 36.42(15)
C2 C3 C3A C4 175.61(13)
C2 C3 C3A C3B -7.09(19)
C4 C3A C3B C6A 2.6(2)
C3 C3A C3B C6A -174.77(12)
C4 C3A C3B N13 178.94(12)
C3 C3A C3B N13 1.62(19)
C3B C3A C4 C5 0.6(2)
C3 C3A C4 C5 178.05(13)
C3A C4 C5 C6 -2.2(2)
C4 C5 C6 C6A 0.6(2)
C5 C6 C6A C3B 2.5(2)
C5 C6 C6A C7 -176.39(13)
C3A C3B C6A C6 -4.1(2)
N13 C3B C6A C6 179.51(12)
C3A C3B C6A C7 174.84(12)
N13 C3B C6A C7 -1.54(18)
C6 C6A C7 C71 14.54(19)
C3B C6A C7 C71 -164.37(12)
C6 C6A C7 C8 -108.68(15)
C3B C6A C7 C8 72.41(15)
C6A C7 C8 C8A -63.28(15)
C71 C7 C8 C8A 171.01(11)
C7 C8 C8A C12A 5.31(19)
C7 C8 C8A C9 -170.28(11)
C12A C8A C9 N10 -0.53(18)
C8 C8A C9 N10 175.57(12)
C12A C8A C9 N91 179.60(11)
C8 C8A C9 N91 -4.29(18)
N91 C9 N10 C11 175.67(11)
C8A C9 N10 C11 -4.20(18)
C9 N10 C11 N12 4.9(2)
N10 C11 N12 C12A -0.4(2)
C11 N12 C12A C8A -5.04(18)
C11 N12 C12A N13 176.53(11)
C9 C8A C12A N12 5.37(18)
C8 C8A C12A N12 -170.31(12)
C9 C8A C12A N13 -176.37(11)
C8 C8A C12A N13 8.0(2)
N12 C12A N13 C3B -137.57(12)
C8A C12A N13 C3B 44.05(18)
N12 C12A N13 C1 7.39(16)
C8A C12A N13 C1 -170.99(12)
C6A C3B N13 C12A -64.73(17)
C3A C3B N13 C12A 118.82(13)
C6A C3B N13 C1 148.80(12)
C3A C3B N13 C1 -27.65(16)
C2 C1 N13 C12A -88.19(14)
C2 C1 N13 C3B 59.12(14)
N10 C9 N91 C97 -9.89(19)
C8A C9 N91 C97 169.98(12)
C9 N91 C97 C91 -81.94(17)
N91 C97 C91 C92 -102.99(14)
N91 C97 C91 C96 76.50(17)
C96 C91 C92 C93 -0.6(2)
C97 C91 C92 C93 178.92(12)
C91 C92 C93 C94 0.7(2)
C92 C93 C94 C95 -0.5(2)
C93 C94 C95 C96 0.1(2)
C94 C95 C96 C91 0.0(2)
C92 C91 C96 C95 0.2(2)
C97 C91 C96 C95 -179.25(13)
